data_4312916
loop_
_publ_author_name
'Arindam Mukherjee'
'Indranil Rudra'
'Munirathinam Nethaji'
'Suryanarayanasastry Ramasesha'
'Akhil R. Chakravarty'

_publ_section_title
;
 Synthesis, Crystal Structure, and Magnetic Properties of an
 Alkoxo-Hydroxo-Bridged Octanuclear Copper(II) Complex Showing Chemically
 Significant Hydrogen-Bonding Interactions Involving a Metallamacrocyclic
 Core
;
_journal_name_full 'Inorganic Chemistry'
_journal_page_first 463
_journal_page_last 468
_journal_paper_doi 10.1021/ic020399n
_journal_volume 42
_journal_year 2003
_chemical_formula_sum 'C68 H64 Cu8 N8 O16'
_chemical_formula_weight 1757.59
_chemical_name_systematic
;
  ?
;
_space_group_IT_number 15
_symmetry_cell_setting monoclinic
_symmetry_space_group_name_Hall '-C 2yc'
_symmetry_space_group_name_H-M 'C 1 2/c 1'
_atom_sites_solution_hydrogens geom
_atom_sites_solution_primary direct
_atom_sites_solution_secondary difmap
_audit_creation_method SHELXL-97
_cell_angle_alpha 90.00
_cell_angle_beta 125.33(2)
_cell_angle_gamma 90.00
_cell_formula_units_Z 4
_cell_length_a 30.365(3)
_cell_length_b 14.320(2)
_cell_length_c 19.019(2)
_cell_measurement_temperature 293(2)
_cell_volume 6747(2)
_computing_cell_refinement 'Bruker SMART'
_computing_data_collection 'Bruker SMART'
_computing_data_reduction 'Bruker SAINT'
_computing_molecular_graphics 'ORTEP-3 for windows (Farrugia, 1997)'
_computing_publication_material 'WINGX publication routines (Farrugia, 1997)'
_computing_structure_refinement 'SHELXL-97 (Sheldrick, 1997)'
_computing_structure_solution 'SHELXS-97 (Sheldrick. 1997)'
_diffrn_ambient_temperature 293(2)
_diffrn_measured_fraction_theta_full 0.964
_diffrn_measured_fraction_theta_max 0.964
_diffrn_measurement_device_type 'Bruker SMART CCD detector'
_diffrn_measurement_method 'Phi and omega scans'
_diffrn_radiation_monochromator graphite
_diffrn_radiation_source 'fine-focus sealed tube'
_diffrn_radiation_type MoK\a
_diffrn_radiation_wavelength 0.71073
_diffrn_reflns_av_R_equivalents 0.1135
_diffrn_reflns_av_sigmaI/netI 0.1162
_diffrn_reflns_limit_h_max 40
_diffrn_reflns_limit_h_min -39
_diffrn_reflns_limit_k_max 18
_diffrn_reflns_limit_k_min -18
_diffrn_reflns_limit_l_max 16
_diffrn_reflns_limit_l_min -25
_diffrn_reflns_number 20282
_diffrn_reflns_theta_full 28.01
_diffrn_reflns_theta_max 28.01
_diffrn_reflns_theta_min 1.64
_exptl_absorpt_coefficient_mu 2.546
_exptl_absorpt_correction_type SADABS
_exptl_crystal_colour green
_exptl_crystal_density_diffrn 1.730
_exptl_crystal_density_meas ?
_exptl_crystal_density_method 'not measured'
_exptl_crystal_description Hexagonal
_exptl_crystal_F_000 3552
_exptl_crystal_size_max 0.43
_exptl_crystal_size_mid 0.28
_exptl_crystal_size_min 0.05
_refine_diff_density_max 1.149
_refine_diff_density_min -0.872
_refine_diff_density_rms 0.138
_refine_ls_extinction_method none
_refine_ls_goodness_of_fit_ref 0.872
_refine_ls_hydrogen_treatment mixed
_refine_ls_matrix_type full
_refine_ls_number_parameters 451
_refine_ls_number_reflns 7864
_refine_ls_number_restraints 0
_refine_ls_restrained_S_all 0.872
_refine_ls_R_factor_all 0.0974
_refine_ls_R_factor_gt 0.0530
_refine_ls_shift/su_max 0.001
_refine_ls_shift/su_mean 0.000
_refine_ls_structure_factor_coef Fsqd
_refine_ls_weighting_details 'calc w=1/[\s^2^(Fo^2^)+(0.0536P)^2^+0.0000P] where P=(Fo^2^+2Fc^2^)/3'
_refine_ls_weighting_scheme calc
_refine_ls_wR_factor_gt 0.1181
_refine_ls_wR_factor_ref 0.1311
_reflns_number_gt 4589
_reflns_number_total 7864
_reflns_threshold_expression >2sigma(I)
_cod_data_source_file ic020399n.cif
_cod_data_source_block ic020399n
_cod_depositor_comments
;
The following automatic conversions were performed:

'_symmetry_cell_setting' value 'Monoclinic' changed to 'monoclinic'
according to the built-in table from CIF Core dictionary named
'cif_core.dic' version 2.4.1 from 2010-06-29.

Automatic conversion script
Id: cif_fix_values 1646 2011-03-28 12:23:43Z adriana 

The following automatic conversions were performed:

'_exptl_crystal_density_meas' value 'not measured' was changed to '?'
- the value is perceived as not measured.

Automatic conversion script
Id: cif_fix_values 3008 2015-01-20 13:52:24Z robertas 
;
_cod_original_cell_volume 6746.7(13)
_cod_original_sg_symbol_H-M 'C 2/c'
_cod_database_code 4312916
_exptl_absorpt_correction_t_min_t_max_ratio 0.828

loop_
_symmetry_equiv_pos_as_xyz
'x, y, z'
'-x, y, -z+1/2'
'x+1/2, y+1/2, z'
'-x+1/2, y+1/2, -z+1/2'
'-x, -y, -z'
'x, -y, z-1/2'
'-x+1/2, -y+1/2, -z'
'x+1/2, -y+1/2, z-1/2'

loop_
_atom_site_label
_atom_site_type_symbol
_atom_site_fract_x
_atom_site_fract_y
_atom_site_fract_z
_atom_site_U_iso_or_equiv
_atom_site_adp_type
_atom_site_occupancy
_atom_site_symmetry_multiplicity
_atom_site_calc_flag
_atom_site_refinement_flags
_atom_site_disorder_assembly
_atom_site_disorder_group
Cu4 Cu 0.87717(2) 0.77537(4) 0.64600(4) 0.03301(16) Uani 1 1 d . . .
Cu2 Cu 0.96520(2) 0.89210(4) 0.88934(4) 0.03382(16) Uani 1 1 d . . .
Cu1 Cu 0.87263(2) 0.98934(4) 0.67360(4) 0.03625(17) Uani 1 1 d . . .
Cu3 Cu 0.99925(2) 0.72982(4) 0.84025(4) 0.03268(16) Uani 1 1 d . . .
O6 O 0.93322(12) 0.7025(2) 0.6470(2) 0.0349(8) Uani 1 1 d . . .
O8 O 0.91374(12) 0.8922(2) 0.66940(19) 0.0303(7) Uani 1 1 d . . .
O2 O 0.90971(12) 0.9743(2) 0.80034(19) 0.0368(8) Uani 1 1 d . . .
O4 O 0.99951(12) 0.8643(2) 0.83241(19) 0.0317(7) Uani 1 1 d . . .
O7 O 0.81983(12) 0.8420(2) 0.6397(2) 0.0394(8) Uani 1 1 d . . .
N4 N 0.83794(15) 0.6590(3) 0.6111(3) 0.0377(10) Uani 1 1 d . . .
O1 O 0.84378(16) 1.0317(3) 0.5577(2) 0.0557(11) Uani 1 1 d . . .
N1 N 0.82781(16) 1.0759(3) 0.6836(3) 0.0397(10) Uani 1 1 d . . .
O3 O 1.01506(13) 0.8040(3) 0.9756(2) 0.0423(9) Uani 1 1 d . . .
C7 C 0.7847(2) 1.1130(4) 0.6210(4) 0.0459(13) Uani 1 1 d . . .
H7 H 0.7637 1.1457 0.6339 0.055 Uiso 1 1 calc R . .
N3 N 1.00109(16) 0.5983(3) 0.8671(3) 0.0391(10) Uani 1 1 d . . .
C28 C 0.7899(2) 0.6462(4) 0.5884(3) 0.0423(13) Uani 1 1 d . . .
H28 H 0.7750 0.5875 0.5672 0.051 Uiso 1 1 calc R . .
C1 C 0.7982(2) 1.0737(4) 0.5066(4) 0.0475(14) Uani 1 1 d . . .
C10 C 0.9024(2) 1.0089(4) 0.9172(3) 0.0458(14) Uani 1 1 d . . .
H10A H 0.9219 1.0675 0.9378 0.055 Uiso 1 1 calc R . .
H10B H 0.8767 1.0068 0.9320 0.055 Uiso 1 1 calc R . .
C9 C 0.8731(2) 1.0017(4) 0.8208(3) 0.0482(14) Uani 1 1 d . . .
H9 H 0.8463 0.9518 0.8007 0.058 Uiso 1 1 calc R . .
N2 N 0.93931(16) 0.9319(3) 0.9564(3) 0.0405(10) Uani 1 1 d . . .
C26 C 0.9120(2) 0.6163(4) 0.6047(4) 0.0550(16) Uani 1 1 d . . .
H26 H 0.8933 0.6311 0.5435 0.066 Uiso 1 1 calc R . .
O5 O 0.92537(12) 0.7410(2) 0.8053(2) 0.0369(8) Uani 1 1 d . . .
C29 C 0.75651(18) 0.7145(4) 0.5926(3) 0.0374(12) Uani 1 1 d . . .
C6 C 0.7655(2) 1.1090(3) 0.5318(3) 0.0435(13) Uani 1 1 d . . .
C34 C 0.77447(19) 0.8074(4) 0.6224(3) 0.0373(12) Uani 1 1 d . . .
C17 C 1.0190(2) 0.7779(4) 1.0449(3) 0.0419(13) Uani 1 1 d . . .
C18 C 0.90307(19) 0.6883(4) 0.8336(3) 0.0383(12) Uani 1 1 d . . .
C33 C 0.74048(19) 0.8627(4) 0.6335(3) 0.0442(13) Uani 1 1 d . . .
H33 H 0.7505 0.9239 0.6525 0.053 Uiso 1 1 calc R . .
C23 C 0.9236(2) 0.5998(4) 0.8726(4) 0.0451(13) Uani 1 1 d . . .
C16 C 1.0549(2) 0.7064(4) 1.0961(3) 0.0466(14) Uani 1 1 d . . .
H16 H 1.0738 0.6763 1.0778 0.056 Uiso 1 1 calc R . .
C32 C 0.6939(2) 0.8295(4) 0.6175(3) 0.0468(14) Uani 1 1 d . . .
H32 H 0.6738 0.8671 0.6290 0.056 Uiso 1 1 calc R . .
C8 C 0.8436(2) 1.0876(4) 0.7717(3) 0.0507(14) Uani 1 1 d . . .
H8A H 0.8119 1.0964 0.7715 0.061 Uiso 1 1 calc R . .
H8B H 0.8667 1.1420 0.7980 0.061 Uiso 1 1 calc R . .
C30 C 0.7062(2) 0.6836(4) 0.5717(3) 0.0477(14) Uani 1 1 d . . .
H30 H 0.6942 0.6240 0.5493 0.057 Uiso 1 1 calc R . .
C12 C 0.9898(2) 0.8211(5) 1.0735(3) 0.0556(16) Uani 1 1 d . . .
C2 C 0.7764(3) 1.0847(5) 0.4174(4) 0.0650(18) Uani 1 1 d . . .
H2 H 0.7965 1.0644 0.3976 0.078 Uiso 1 1 calc R . .
C11 C 0.9528(2) 0.8961(4) 1.0283(3) 0.0521(15) Uani 1 1 d . . .
H11 H 0.9367 0.9216 1.0533 0.062 Uiso 1 1 calc R . .
C31 C 0.6750(2) 0.7399(4) 0.5838(4) 0.0518(15) Uani 1 1 d . . .
H31 H 0.6419 0.7193 0.5701 0.062 Uiso 1 1 calc R . .
C24 C 0.9703(2) 0.5582(4) 0.8842(3) 0.0421(13) Uani 1 1 d . . .
H24 H 0.9791 0.4976 0.9057 0.051 Uiso 1 1 calc R . .
C19 C 0.8577(2) 0.7216(4) 0.8268(4) 0.0506(15) Uani 1 1 d . . .
H19 H 0.8441 0.7802 0.8028 0.061 Uiso 1 1 calc R . .
C27 C 0.8689(2) 0.5806(4) 0.6119(4) 0.0501(14) Uani 1 1 d . . .
H27A H 0.8452 0.5391 0.5640 0.060 Uiso 1 1 calc R . .
H27B H 0.8848 0.5456 0.6650 0.060 Uiso 1 1 calc R . .
C5 C 0.7153(2) 1.1506(4) 0.4707(4) 0.0573(16) Uani 1 1 d . . .
H5 H 0.6950 1.1746 0.4887 0.069 Uiso 1 1 calc R . .
C25 C 1.0465(2) 0.5492(4) 0.8774(4) 0.0550(16) Uani 1 1 d . . .
H25A H 1.0614 0.5049 0.9246 0.066 Uiso 1 1 calc R . .
H25B H 1.0344 0.5148 0.8252 0.066 Uiso 1 1 calc R . .
C22 C 0.8963(3) 0.5492(5) 0.8998(4) 0.0692(19) Uani 1 1 d . . .
H22 H 0.9089 0.4903 0.9238 0.083 Uiso 1 1 calc R . .
C20 C 0.8326(3) 0.6704(5) 0.8545(5) 0.079(2) Uani 1 1 d . . .
H20 H 0.8020 0.6941 0.8480 0.095 Uiso 1 1 calc R . .
C15 C 1.0633(3) 0.6787(5) 1.1720(4) 0.0624(17) Uani 1 1 d . . .
H15 H 1.0879 0.6314 1.2045 0.075 Uiso 1 1 calc R . .
C21 C 0.8520(3) 0.5843(5) 0.8918(5) 0.086(2) Uani 1 1 d . . .
H21 H 0.8350 0.5503 0.9114 0.103 Uiso 1 1 calc R . .
C4 C 0.6957(3) 1.1567(5) 0.3855(4) 0.0710(19) Uani 1 1 d . . .
H4 H 0.6619 1.1824 0.3456 0.085 Uiso 1 1 calc R . .
C3 C 0.7270(3) 1.1239(5) 0.3602(4) 0.078(2) Uani 1 1 d . . .
H3 H 0.7142 1.1285 0.3026 0.093 Uiso 1 1 calc R . .
C13 C 1.0005(3) 0.7902(6) 1.1522(4) 0.087(3) Uani 1 1 d . . .
H13 H 0.9825 0.8191 1.1725 0.104 Uiso 1 1 calc R . .
C14 C 1.0357(3) 0.7203(6) 1.2001(4) 0.088(3) Uani 1 1 d . . .
H14 H 1.0409 0.7012 1.2511 0.105 Uiso 1 1 calc R . .

loop_
_atom_site_aniso_label
_atom_site_aniso_U_11
_atom_site_aniso_U_22
_atom_site_aniso_U_33
_atom_site_aniso_U_23
_atom_site_aniso_U_13
_atom_site_aniso_U_12
Cu4 0.0314(3) 0.0328(3) 0.0392(3) -0.0051(3) 0.0229(3) -0.0023(3)
Cu2 0.0368(3) 0.0398(4) 0.0331(3) -0.0018(3) 0.0250(3) 0.0009(3)
Cu1 0.0435(4) 0.0350(4) 0.0376(4) 0.0014(3) 0.0277(3) 0.0075(3)
Cu3 0.0354(3) 0.0334(3) 0.0384(3) 0.0063(3) 0.0266(3) 0.0020(3)
O6 0.0344(18) 0.0321(19) 0.045(2) -0.0054(16) 0.0268(17) -0.0015(15)
O8 0.0327(17) 0.0284(17) 0.0339(18) -0.0001(14) 0.0216(16) 0.0014(14)
O2 0.0390(18) 0.043(2) 0.0351(19) -0.0035(16) 0.0255(17) 0.0046(16)
O4 0.0349(17) 0.0318(18) 0.0400(19) -0.0008(15) 0.0284(16) -0.0007(14)
O7 0.0294(17) 0.041(2) 0.049(2) -0.0076(17) 0.0238(17) -0.0015(16)
N4 0.034(2) 0.035(2) 0.047(3) -0.006(2) 0.025(2) -0.0040(19)
O1 0.071(3) 0.063(3) 0.049(2) 0.017(2) 0.043(2) 0.026(2)
N1 0.041(2) 0.037(3) 0.041(3) 0.001(2) 0.024(2) 0.007(2)
O3 0.048(2) 0.054(2) 0.0328(19) 0.0060(17) 0.0281(18) 0.0082(17)
C7 0.049(3) 0.038(3) 0.058(4) -0.003(3) 0.036(3) 0.005(3)
N3 0.045(2) 0.038(3) 0.045(3) 0.001(2) 0.032(2) -0.005(2)
C28 0.046(3) 0.038(3) 0.047(3) -0.006(3) 0.029(3) -0.005(3)
C1 0.065(4) 0.028(3) 0.053(4) 0.008(3) 0.036(3) 0.005(3)
C10 0.055(3) 0.050(4) 0.046(3) -0.005(3) 0.037(3) 0.006(3)
C9 0.048(3) 0.062(4) 0.041(3) -0.002(3) 0.029(3) 0.014(3)
N2 0.047(2) 0.047(3) 0.038(2) -0.001(2) 0.031(2) 0.005(2)
C26 0.040(3) 0.043(3) 0.086(5) -0.013(3) 0.039(3) -0.007(3)
O5 0.0342(18) 0.041(2) 0.044(2) 0.0084(16) 0.0276(17) 0.0012(15)
C29 0.028(2) 0.043(3) 0.041(3) 0.000(2) 0.019(2) -0.003(2)
C6 0.048(3) 0.030(3) 0.045(3) 0.003(2) 0.023(3) 0.003(2)
C34 0.031(3) 0.050(3) 0.028(3) 0.002(2) 0.015(2) 0.001(2)
C17 0.041(3) 0.051(3) 0.033(3) -0.007(3) 0.021(3) -0.009(3)
C18 0.037(3) 0.046(3) 0.034(3) -0.001(2) 0.022(3) -0.008(2)
C33 0.036(3) 0.051(3) 0.045(3) -0.006(3) 0.023(3) 0.002(2)
C23 0.048(3) 0.045(3) 0.056(3) 0.011(3) 0.038(3) -0.001(3)
C16 0.044(3) 0.053(4) 0.039(3) 0.004(3) 0.021(3) 0.005(3)
C32 0.038(3) 0.061(4) 0.047(3) 0.001(3) 0.028(3) 0.007(3)
C8 0.057(3) 0.052(4) 0.048(3) -0.010(3) 0.033(3) 0.010(3)
C30 0.042(3) 0.051(4) 0.052(3) 0.004(3) 0.028(3) -0.002(3)
C12 0.066(4) 0.071(4) 0.039(3) 0.006(3) 0.036(3) 0.013(3)
C2 0.085(5) 0.063(4) 0.052(4) 0.010(3) 0.043(4) 0.020(4)
C11 0.061(4) 0.066(4) 0.042(3) -0.004(3) 0.037(3) 0.006(3)
C31 0.031(3) 0.065(4) 0.066(4) 0.013(3) 0.032(3) 0.001(3)
C24 0.044(3) 0.040(3) 0.047(3) 0.010(3) 0.029(3) -0.005(2)
C19 0.044(3) 0.055(4) 0.067(4) 0.014(3) 0.040(3) 0.006(3)
C27 0.050(3) 0.037(3) 0.076(4) -0.013(3) 0.043(3) -0.005(3)
C5 0.052(4) 0.048(4) 0.065(4) 0.001(3) 0.030(3) 0.000(3)
C25 0.054(3) 0.051(4) 0.079(4) 0.017(3) 0.049(4) 0.009(3)
C22 0.077(4) 0.053(4) 0.110(6) 0.025(4) 0.073(5) 0.003(3)
C20 0.067(4) 0.076(5) 0.132(7) 0.027(5) 0.080(5) 0.014(4)
C15 0.072(4) 0.067(4) 0.041(3) 0.009(3) 0.029(3) 0.006(4)
C21 0.089(5) 0.068(5) 0.149(7) 0.039(5) 0.097(6) 0.010(4)
C4 0.066(4) 0.059(4) 0.054(4) 0.009(3) 0.015(4) 0.010(4)
C3 0.099(6) 0.066(5) 0.043(4) 0.011(3) 0.027(4) 0.009(4)
C13 0.110(6) 0.123(7) 0.066(5) 0.026(5) 0.073(5) 0.035(5)
C14 0.122(6) 0.105(6) 0.057(4) 0.039(4) 0.063(5) 0.042(5)

loop_
_atom_type_symbol
_atom_type_description
_atom_type_scat_dispersion_real
_atom_type_scat_dispersion_imag
_atom_type_scat_source
C C 0.0033 0.0016 'International Tables Vol C Tables 4.2.6.8 and 6.1.1.4'
H H 0.0000 0.0000 'International Tables Vol C Tables 4.2.6.8 and 6.1.1.4'
Cu Cu 0.3201 1.2651 'International Tables Vol C Tables 4.2.6.8 and 6.1.1.4'
N N 0.0061 0.0033 'International Tables Vol C Tables 4.2.6.8 and 6.1.1.4'
O O 0.0106 0.0060 'International Tables Vol C Tables 4.2.6.8 and 6.1.1.4'

loop_
_geom_angle_atom_site_label_1
_geom_angle_atom_site_label_2
_geom_angle_atom_site_label_3
_geom_angle
_geom_angle_site_symmetry_1
_geom_angle_site_symmetry_3
_geom_angle_publ_flag
O8 Cu4 O7 87.93(13) . . ?
O8 Cu4 N4 174.51(15) . . ?
O7 Cu4 N4 92.88(15) . . ?
O8 Cu4 O6 94.47(12) . . ?
O7 Cu4 O6 176.86(13) . . ?
N4 Cu4 O6 84.54(15) . . ?
O3 Cu2 O4 85.97(13) . . ?
O3 Cu2 N2 92.87(16) . . ?
O4 Cu2 N2 171.85(16) . . ?
O3 Cu2 O2 175.04(14) . . ?
O4 Cu2 O2 96.52(13) . . ?
N2 Cu2 O2 85.27(15) . . ?
O3 Cu2 Cu3 59.98(10) . . ?
O4 Cu2 Cu3 41.18(9) . . ?
N2 Cu2 Cu3 143.51(14) . . ?
O2 Cu2 Cu3 119.59(9) . . ?
O8 Cu1 N1 172.59(16) . . ?
O8 Cu1 O1 93.27(14) . . ?
N1 Cu1 O1 91.75(16) . . ?
O8 Cu1 O2 92.67(13) . . ?
N1 Cu1 O2 83.53(15) . . ?
O1 Cu1 O2 167.10(16) . . ?
O4 Cu3 O5 86.97(13) . . ?
O4 Cu3 N3 170.17(15) . . ?
O5 Cu3 N3 91.23(15) . . ?
O4 Cu3 O6 99.07(13) . 2_756 ?
O5 Cu3 O6 167.71(14) . 2_756 ?
N3 Cu3 O6 84.58(15) . 2_756 ?
O4 Cu3 Cu2 41.09(8) . . ?
O5 Cu3 Cu2 59.31(10) . . ?
N3 Cu3 Cu2 130.63(12) . . ?
O6 Cu3 Cu2 131.33(10) 2_756 . ?
C26 O6 Cu3 110.2(3) . 2_756 ?
C26 O6 Cu4 110.4(3) . . ?
Cu3 O6 Cu4 136.53(17) 2_756 . ?
Cu1 O8 Cu4 110.04(14) . . ?
C9 O2 Cu2 110.4(3) . . ?
C9 O2 Cu1 108.3(3) . . ?
Cu2 O2 Cu1 135.63(17) . . ?
Cu2 O4 Cu3 97.73(13) . . ?
C34 O7 Cu4 127.4(3) . . ?
C28 N4 C27 119.9(4) . . ?
C28 N4 Cu4 126.8(4) . . ?
C27 N4 Cu4 113.3(3) . . ?
C1 O1 Cu1 125.8(3) . . ?
C7 N1 C8 120.3(4) . . ?
C7 N1 Cu1 125.4(4) . . ?
C8 N1 Cu1 113.9(3) . . ?
C17 O3 Cu2 128.0(3) . . ?
N1 C7 C6 125.8(5) . . ?
C24 N3 C25 121.2(5) . . ?
C24 N3 Cu3 125.7(4) . . ?
C25 N3 Cu3 112.6(3) . . ?
N4 C28 C29 126.0(5) . . ?
O1 C1 C6 124.4(5) . . ?
O1 C1 C2 120.4(5) . . ?
C6 C1 C2 115.2(5) . . ?
N2 C10 C9 108.3(4) . . ?
O2 C9 C8 109.7(4) . . ?
O2 C9 C10 110.2(4) . . ?
C8 C9 C10 115.1(5) . . ?
C11 N2 C10 122.1(4) . . ?
C11 N2 Cu2 125.7(4) . . ?
C10 N2 Cu2 112.1(3) . . ?
O6 C26 C25 113.4(4) . 2_756 ?
O6 C26 C27 112.6(5) . . ?
C25 C26 C27 116.2(5) 2_756 . ?
C18 O5 Cu3 125.3(3) . . ?
C30 C29 C34 120.5(5) . . ?
C30 C29 C28 117.0(5) . . ?
C34 C29 C28 122.3(4) . . ?
C5 C6 C1 120.3(5) . . ?
C5 C6 C7 117.7(5) . . ?
C1 C6 C7 121.6(5) . . ?
O7 C34 C33 120.2(5) . . ?
O7 C34 C29 123.8(4) . . ?
C33 C34 C29 116.0(4) . . ?
O3 C17 C16 119.5(5) . . ?
O3 C17 C12 123.1(5) . . ?
C16 C17 C12 117.4(5) . . ?
O5 C18 C19 118.8(5) . . ?
O5 C18 C23 123.4(4) . . ?
C19 C18 C23 117.8(5) . . ?
C32 C33 C34 122.1(5) . . ?
C22 C23 C18 118.7(5) . . ?
C22 C23 C24 118.1(5) . . ?
C18 C23 C24 123.3(4) . . ?
C15 C16 C17 122.7(5) . . ?
C33 C32 C31 121.7(5) . . ?
N1 C8 C9 107.7(4) . . ?
C31 C30 C29 120.9(5) . . ?
C13 C12 C17 117.2(6) . . ?
C13 C12 C11 119.6(5) . . ?
C17 C12 C11 123.1(5) . . ?
C3 C2 C1 122.2(6) . . ?
N2 C11 C12 126.5(5) . . ?
C30 C31 C32 118.6(5) . . ?
N3 C24 C23 124.9(5) . . ?
C20 C19 C18 121.6(6) . . ?
N4 C27 C26 109.4(4) . . ?
C4 C5 C6 122.0(6) . . ?
C26 C25 N3 109.6(5) 2_756 . ?
C21 C22 C23 121.6(6) . . ?
C19 C20 C21 121.0(6) . . ?
C14 C15 C16 120.2(6) . . ?
C22 C21 C20 119.3(6) . . ?
C5 C4 C3 118.5(6) . . ?
C2 C3 C4 121.8(6) . . ?
C14 C13 C12 123.6(6) . . ?
C13 C14 C15 118.8(6) . . ?

loop_
_geom_bond_atom_site_label_1
_geom_bond_atom_site_label_2
_geom_bond_distance
_geom_bond_site_symmetry_2
_geom_bond_publ_flag
Cu4 O8 1.913(3) . ?
Cu4 O7 1.927(3) . ?
Cu4 N4 1.929(4) . ?
Cu4 O6 1.987(3) . ?
Cu2 O3 1.924(3) . ?
Cu2 O4 1.929(3) . ?
Cu2 N2 1.932(4) . ?
Cu2 O2 1.948(3) . ?
Cu2 Cu3 2.9080(9) . ?
Cu1 O8 1.902(3) . ?
Cu1 N1 1.931(4) . ?
Cu1 O1 1.939(4) . ?
Cu1 O2 1.996(3) . ?
Cu3 O4 1.932(3) . ?
Cu3 O5 1.943(3) . ?
Cu3 N3 1.943(4) . ?
Cu3 O6 1.960(3) 2_756 ?
O6 C26 1.410(6) . ?
O6 Cu3 1.960(3) 2_756 ?
O2 C9 1.428(5) . ?
O7 C34 1.313(5) . ?
N4 C28 1.272(6) . ?
N4 C27 1.459(6) . ?
O1 C1 1.290(6) . ?
N1 C7 1.268(6) . ?
N1 C8 1.460(6) . ?
O3 C17 1.307(6) . ?
C7 C6 1.442(7) . ?
N3 C24 1.288(6) . ?
N3 C25 1.458(6) . ?
C28 C29 1.444(7) . ?
C1 C6 1.424(7) . ?
C1 C2 1.429(8) . ?
C10 N2 1.436(6) . ?
C10 C9 1.509(7) . ?
C9 C8 1.490(7) . ?
N2 C11 1.285(6) . ?
C26 C25 1.458(7) 2_756 ?
C26 C27 1.484(7) . ?
O5 C18 1.318(5) . ?
C29 C30 1.408(6) . ?
C29 C34 1.426(7) . ?
C6 C5 1.405(7) . ?
C34 C33 1.410(7) . ?
C17 C16 1.398(7) . ?
C17 C12 1.423(7) . ?
C18 C19 1.393(7) . ?
C18 C23 1.418(7) . ?
C33 C32 1.349(7) . ?
C23 C22 1.404(7) . ?
C23 C24 1.434(7) . ?
C16 C15 1.371(7) . ?
C32 C31 1.400(8) . ?
C30 C31 1.361(7) . ?
C12 C13 1.407(8) . ?
C12 C11 1.428(8) . ?
C2 C3 1.364(8) . ?
C19 C20 1.362(7) . ?
C5 C4 1.368(8) . ?
C25 C26 1.458(7) 2_756 ?
C22 C21 1.360(8) . ?
C20 C21 1.374(9) . ?
C15 C14 1.363(9) . ?
C4 C3 1.372(9) . ?
C13 C14 1.359(9) . ?
